data_1552074
loop_
_publ_author_name
'Muhammad Sohail'
'Fujie Tanaka'

_publ_section_title
;
 Dynamic stereoselective annulation via aldol-oxa-cyclization cascade
 reaction to afford spirooxindole pyran polycycles
;
_journal_name_full 'Communications Chemistry'
_journal_page_first 73
_journal_paper_doi 10.1038/s42004-019-0177-5
_journal_volume 2
_journal_year 2019
_chemical_formula_moiety 'C36 H35 N O6'
_chemical_formula_sum 'C36 H35 N O6'
_chemical_formula_weight 577.68
_space_group_crystal_system monoclinic
_space_group_IT_number 14
_space_group_name_Hall '-P 2ybc'
_space_group_name_H-M_alt 'P 1 21/c 1'
_atom_sites_solution_hydrogens geom
_atom_sites_solution_primary direct
_atom_sites_solution_secondary difmap
_cell_angle_alpha 90.0000
_cell_angle_beta 111.8503(12)
_cell_angle_gamma 90.0000
_cell_formula_units_Z 8
_cell_length_a 23.2194(2)
_cell_length_b 13.32390(11)
_cell_length_c 20.5843(2)
_cell_measurement_reflns_used 35621
_cell_measurement_temperature 200
_cell_measurement_theta_max 77.33
_cell_measurement_theta_min 2.10
_cell_volume 5910.73(10)
_computing_cell_refinement 'CrysAlisPro 1.171.39.35c (Rigaku OD, 2017)'
_computing_data_collection 'CrysAlisPro 1.171.39.35c (Rigaku OD, 2017)'
_computing_data_reduction 'CrysAlisPro 1.171.39.35c (Rigaku OD, 2017)'
_computing_molecular_graphics 'CrystalStructure 4.2'
_computing_publication_material 'CrystalStructure 4.2 (Rigaku, 2017)'
_computing_structure_refinement 'SHELXL Version 2017/1 (Sheldrick, 2008)'
_computing_structure_solution 'SHELXT Version 2014/5 (Sheldrick, 2014)'
_diffrn_ambient_temperature 200
_diffrn_detector_area_resol_mean 5.811
_diffrn_measured_fraction_theta_full 1.000
_diffrn_measured_fraction_theta_max 0.999
_diffrn_measurement_device_type 'Rigaku XtaLAB PRO MM007'
_diffrn_measurement_method \w
_diffrn_radiation_type 'Cu K\a'
_diffrn_radiation_wavelength 1.54184
_diffrn_reflns_av_R_equivalents 0.0306
_diffrn_reflns_av_unetI/netI 0.0205
_diffrn_reflns_Laue_measured_fraction_full 1.000
_diffrn_reflns_Laue_measured_fraction_max 0.999
_diffrn_reflns_limit_h_max 28
_diffrn_reflns_limit_h_min -29
_diffrn_reflns_limit_k_max 16
_diffrn_reflns_limit_k_min -16
_diffrn_reflns_limit_l_max 25
_diffrn_reflns_limit_l_min -25
_diffrn_reflns_number 67843
_diffrn_reflns_point_group_measured_fraction_full 1.000
_diffrn_reflns_point_group_measured_fraction_max 0.999
_diffrn_reflns_theta_full 67.684
_diffrn_reflns_theta_max 74.490
_diffrn_reflns_theta_min 3.901
_diffrn_standards_interval_count .
_diffrn_standards_number 0
_exptl_absorpt_coefficient_mu 0.713
_exptl_absorpt_correction_T_max 0.973
_exptl_absorpt_correction_T_min 0.826
_exptl_absorpt_correction_type multi-scan
_exptl_absorpt_process_details
;
CrysAlisPro 1.171.39.35c (Rigaku Oxford Diffraction, 2017)
Empirical absorption correction using spherical harmonics,
 implemented in SCALE3 ABSPACK scaling algorithm.
;
_exptl_crystal_colour colourless
_exptl_crystal_density_diffrn 1.298
_exptl_crystal_density_method 'not measured'
_exptl_crystal_description plate
_exptl_crystal_F_000 2448.00
_exptl_crystal_size_max 0.175
_exptl_crystal_size_mid 0.125
_exptl_crystal_size_min 0.038
_refine_diff_density_max 0.77
_refine_diff_density_min -0.41
_refine_ls_extinction_coef 0.00029(4)
_refine_ls_extinction_method SHELXL
_refine_ls_goodness_of_fit_ref 1.042
_refine_ls_hydrogen_treatment constr
_refine_ls_number_parameters 780
_refine_ls_number_reflns 12072
_refine_ls_number_restraints 9
_refine_ls_R_factor_all 0.0470
_refine_ls_R_factor_gt 0.0430
_refine_ls_shift/su_max 0.000
_refine_ls_structure_factor_coef Fsqd
_refine_ls_weighting_details 'w = 1/[\s^2^(Fo^2^)+(0.0578P)^2^+2.0917P] where P=(Fo^2^+2Fc^2^)/3'
_refine_ls_weighting_scheme calc
_refine_ls_wR_factor_gt 0.1160
_refine_ls_wR_factor_ref 0.1194
_reflns_Friedel_coverage 0.000
_reflns_Friedel_fraction_full .
_reflns_Friedel_fraction_max .
_reflns_number_gt 10811
_reflns_number_total 12072
_reflns_threshold_expression F^2^>2.0\s(F^2^)
_cod_data_source_file 42004_2019_177_MOESM3_ESM.cif
_cod_data_source_block SX17109R
_cod_database_code 1552074

loop_
_space_group_symop_id
_space_group_symop_operation_xyz
1 +X,+Y,+Z
2 -X,1/2+Y,1/2-Z
3 -X,-Y,-Z
4 +X,-1/2-Y,-1/2+Z

loop_
_atom_site_label
_atom_site_type_symbol
_atom_site_fract_x
_atom_site_fract_y
_atom_site_fract_z
_atom_site_U_iso_or_equiv
_atom_site_adp_type
_atom_site_occupancy
_atom_site_site_symmetry_order
_atom_site_calc_flag
_atom_site_refinement_flags_posn
_atom_site_refinement_flags_adp
_atom_site_refinement_flags_occupancy
_atom_site_disorder_assembly
_atom_site_disorder_group
O1 O 0.36574(4) 0.09364(8) 0.18680(5) 0.0385(2) Uani 1 1 d . . . . .
O2 O 0.28740(5) 0.15365(8) 0.08761(5) 0.0419(2) Uani 1 1 d . . . . .
H2 H 0.298035 0.208109 0.109352 0.063 Uiso 1 1 calc R U . . .
O3 O 0.28577(5) -0.04545(8) 0.27593(5) 0.0457(3) Uani 1 1 d . . . . .
O4 O 0.19583(5) 0.29892(9) 0.19013(7) 0.0552(3) Uani 1 1 d . . . . .
O5 O 0.44500(5) 0.26311(8) 0.27655(7) 0.0512(3) Uani 1 1 d . . . . .
O6 O 0.31560(5) 0.32337(8) 0.16271(5) 0.0434(2) Uani 1 1 d . . . . .
O7 O 0.24819(4) 0.81067(8) 0.48321(5) 0.0371(2) Uani 1 1 d . . . . .
O8 O 0.17223(5) 0.78644(8) 0.52947(5) 0.0422(2) Uani 1 1 d . . . . .
H8 H 0.175533 0.727397 0.516981 0.063 Uiso 1 1 calc R U . . .
O9 O 0.16422(5) 0.95526(8) 0.32450(6) 0.0451(2) Uani 1 1 d . . . . .
O10 O 0.05449(5) 0.64922(8) 0.37208(6) 0.0454(2) Uani 1 1 d . . . . .
O11 O 0.29856(5) 0.61026(8) 0.43804(6) 0.0447(2) Uani 1 1 d . . . . .
O12 O 0.18071(5) 0.60372(7) 0.48046(5) 0.0374(2) Uani 1 1 d . . . . .
N1 N 0.33351(5) 0.37766(8) 0.27436(6) 0.0364(3) Uani 1 1 d . . . . .
N2 N 0.17468(5) 0.53032(8) 0.37749(6) 0.0324(2) Uani 1 1 d . . . . .
C1 C 0.30488(6) 0.07397(10) 0.13500(7) 0.0335(3) Uani 1 1 d . . . . .
C2 C 0.31264(7) -0.01715(11) 0.09456(8) 0.0418(3) Uani 1 1 d . . . . .
H2A H 0.273466 -0.028660 0.054128 0.050 Uiso 1 1 calc R U . . .
H2B H 0.345546 -0.003091 0.076079 0.050 Uiso 1 1 calc R U . . .
C3 C 0.32939(8) -0.11185(12) 0.13875(9) 0.0509(4) Uani 1 1 d . . . . .
H3A H 0.371290 -0.104488 0.175461 0.061 Uiso 1 1 calc R U . . .
H3B H 0.330190 -0.169676 0.108897 0.061 Uiso 1 1 calc R U . . .
C4 C 0.28222(8) -0.13150(11) 0.17293(9) 0.0493(4) Uani 1 1 d . . . . .
H4A H 0.241339 -0.147241 0.136333 0.059 Uiso 1 1 calc R U . . .
H4B H 0.295602 -0.190148 0.204543 0.059 Uiso 1 1 calc R U . . .
C5 C 0.27631(6) -0.04120(10) 0.21392(7) 0.0361(3) Uani 1 1 d . . . . .
C6 C 0.25854(6) 0.05733(9) 0.17250(6) 0.0302(3) Uani 1 1 d . . . . .
C7 C 0.18840(6) 0.05140(10) 0.12020(7) 0.0352(3) Uani 1 1 d . . . . .
H7 H 0.185123 0.017901 0.075487 0.042 Uiso 1 1 calc R U . . .
C8 C 0.16804(7) 0.16127(11) 0.10731(7) 0.0397(3) Uani 1 1 d . . . . .
H8A H 0.176479 0.188665 0.067027 0.048 Uiso 1 1 calc R U . . .
H8B H 0.123134 0.167797 0.097680 0.048 Uiso 1 1 calc R U . . .
C9 C 0.20574(6) 0.21560(11) 0.17365(8) 0.0376(3) Uani 1 1 d . . . . .
C10 C 0.25857(6) 0.14820(10) 0.21891(7) 0.0309(3) Uani 1 1 d . . . . .
H10 H 0.245637 0.121800 0.256887 0.037 Uiso 1 1 calc R U . . .
C11 C 0.32203(6) 0.20227(9) 0.25652(6) 0.0301(3) Uani 1 1 d . . . . .
C12 C 0.37273(6) 0.12884(10) 0.25482(7) 0.0313(3) Uani 1 1 d . . . . .
H12 H 0.372485 0.069386 0.284361 0.038 Uiso 1 1 calc R U . . .
C13 C 0.43831(6) 0.17387(10) 0.28265(7) 0.0337(3) Uani 1 1 d . . . . .
C14 C 0.49201(6) 0.10609(10) 0.31474(7) 0.0336(3) Uani 1 1 d . . . . .
C15 C 0.48615(7) 0.00242(12) 0.31686(9) 0.0464(4) Uani 1 1 d . . . . .
H15 H 0.446258 -0.027741 0.298110 0.056 Uiso 1 1 calc R U . . .
C16 C 0.53855(8) -0.05704(13) 0.34636(10) 0.0564(4) Uani 1 1 d . . . . .
H16 H 0.534564 -0.127981 0.346752 0.068 Uiso 1 1 calc R U . . .
C17 C 0.59634(8) -0.01334(14) 0.37508(9) 0.0529(4) Uani 1 1 d . . . . .
H17 H 0.632061 -0.054223 0.395667 0.063 Uiso 1 1 calc R U . . .
C18 C 0.60254(7) 0.08971(14) 0.37406(9) 0.0522(4) Uani 1 1 d . . . . .
H18 H 0.642365 0.119656 0.394701 0.063 Uiso 1 1 calc R U . . .
C19 C 0.55083(7) 0.14917(12) 0.34303(8) 0.0422(3) Uani 1 1 d . . . . .
H19 H 0.555377 0.219825 0.340956 0.051 Uiso 1 1 calc R U . . .
C20 C 0.32422(6) 0.30625(10) 0.22416(7) 0.0340(3) Uani 1 1 d . . . . .
C21 C 0.33856(6) 0.33439(11) 0.33847(7) 0.0365(3) Uani 1 1 d . . . . .
C22 C 0.34721(7) 0.38206(13) 0.40115(9) 0.0467(4) Uani 1 1 d . . . . .
H22 H 0.351084 0.452958 0.405576 0.056 Uiso 1 1 calc R U . . .
C23 C 0.35001(8) 0.32178(15) 0.45736(9) 0.0537(4) Uani 1 1 d . . . . .
H23 H 0.355844 0.352288 0.501072 0.064 Uiso 1 1 calc R U . . .
C24 C 0.34450(8) 0.21850(15) 0.45128(8) 0.0512(4) Uani 1 1 d . . . . .
H24 H 0.346957 0.179239 0.490753 0.061 Uiso 1 1 calc R U . . .
C25 C 0.33534(7) 0.17140(12) 0.38741(7) 0.0415(3) Uani 1 1 d . . . . .
H25 H 0.331209 0.100546 0.382842 0.050 Uiso 1 1 calc R U . . .
C26 C 0.33248(6) 0.23052(10) 0.33127(7) 0.0334(3) Uani 1 1 d . . . . .
C27 C 0.33050(7) 0.48505(11) 0.26053(9) 0.0469(4) Uani 1 1 d . . . . .
H27A H 0.297425 0.514217 0.274168 0.056 Uiso 1 1 calc R U . . .
H27B H 0.318260 0.495241 0.209507 0.056 Uiso 1 1 calc R U . . .
C28 C 0.38984(7) 0.54220(10) 0.29771(8) 0.0392(3) Uani 1 1 d . . . . .
C29 C 0.44762(7) 0.49775(12) 0.32093(10) 0.0506(4) Uani 1 1 d . . . . .
H29 H 0.451119 0.427407 0.315830 0.061 Uiso 1 1 calc R U . . .
C30 C 0.50065(8) 0.55529(14) 0.35170(11) 0.0569(4) Uani 1 1 d . . . . .
H30 H 0.540209 0.523837 0.367860 0.068 Uiso 1 1 calc R U . . .
C31 C 0.49661(9) 0.65707(14) 0.35906(10) 0.0550(4) Uani 1 1 d . . . . .
H31 H 0.533132 0.696095 0.379865 0.066 Uiso 1 1 calc R U . . .
C32 C 0.43913(9) 0.70216(13) 0.33602(10) 0.0566(4) Uani 1 1 d . . . . .
H32 H 0.435975 0.772654 0.340763 0.068 Uiso 1 1 calc R U . . .
C33 C 0.38582(8) 0.64509(11) 0.30593(9) 0.0468(4) Uani 1 1 d . . . . .
H33 H 0.346301 0.676583 0.290842 0.056 Uiso 1 1 calc R U . . .
C34 C 0.14759(7) -0.00317(14) 0.15406(9) 0.0516(4) Uani 1 1 d . . . . .
H34A H 0.165063 -0.070985 0.168560 0.062 Uiso 1 1 calc R U . . .
H34B H 0.150785 0.033773 0.197002 0.062 Uiso 1 1 calc R U . . .
C35 C 0.07881(8) -0.01443(16) 0.10828(12) 0.0665(5) Uani 1 1 d . . . . .
H35A H 0.055345 -0.029114 0.138674 0.080 Uiso 1 1 calc R U . . .
H35B H 0.063342 0.050085 0.084264 0.080 Uiso 1 1 calc R U . . .
C36 C 0.06657(11) -0.0942(2) 0.05546(13) 0.0827(7) Uani 1 1 d . . . . .
H36A H 0.083968 -0.157632 0.078551 0.124 Uiso 1 1 calc R U . . .
H36B H 0.085890 -0.076593 0.022011 0.124 Uiso 1 1 calc R U . . .
H36C H 0.021686 -0.101552 0.030620 0.124 Uiso 1 1 calc R U . . .
C37 C 0.19425(6) 0.85337(11) 0.49174(7) 0.0347(3) Uani 1 1 d . . . . .
C38 C 0.21751(7) 0.94643(12) 0.53651(7) 0.0434(3) Uani 1 1 d . . . . .
H38A H 0.183039 0.976141 0.547337 0.052 Uiso 1 1 calc R U . . .
H38B H 0.250580 0.926937 0.581299 0.052 Uiso 1 1 calc R U . . .
C39 C 0.24279(7) 1.02453(12) 0.50047(9) 0.0485(4) Uani 1 1 d . . . . .
H39A H 0.280236 0.997806 0.494349 0.058 Uiso 1 1 calc R U . . .
H39B H 0.254974 1.085320 0.530132 0.058 Uiso 1 1 calc R U . . .
C40 C 0.19415(7) 1.05246(12) 0.42894(9) 0.0463(3) Uani 1 1 d . . . . .
H40A H 0.160116 1.090209 0.435781 0.056 Uiso 1 1 calc R U . . .
H40B H 0.213370 1.096817 0.404092 0.056 Uiso 1 1 calc R U . . .
C41 C 0.16765(6) 0.96114(10) 0.38452(7) 0.0346(3) Uani 1 1 d . . . . .
C42 C 0.14402(6) 0.87659(10) 0.41883(6) 0.0306(3) Uani 1 1 d . . . . .
C43 C 0.08007(6) 0.90916(11) 0.42381(7) 0.0353(3) Uani 1 1 d . . . . .
H43 H 0.088112 0.943752 0.469466 0.042 Uiso 1 1 calc R U . . .
C44 C 0.04536(7) 0.81033(12) 0.42165(8) 0.0424(3) Uani 1 1 d . . . . .
H44A H 0.050826 0.788733 0.469606 0.051 Uiso 1 1 calc R U . . .
H44B H 0.000467 0.818732 0.394170 0.051 Uiso 1 1 calc R U . . .
C45 C 0.07284(6) 0.73415(11) 0.38761(7) 0.0354(3) Uani 1 1 d . . . . .
C46 C 0.12736(6) 0.78062(10) 0.37412(6) 0.0297(3) Uani 1 1 d . . . . .
H46 H 0.110608 0.803336 0.324239 0.036 Uiso 1 1 calc R U . . .
C47 C 0.18174(6) 0.70731(9) 0.38122(6) 0.0287(3) Uani 1 1 d . . . . .
C48 C 0.24297(6) 0.76555(10) 0.41800(6) 0.0305(3) Uani 1 1 d . . . . .
H48 H 0.245756 0.819902 0.385796 0.037 Uiso 1 1 calc R U . . .
C49 C 0.30200(6) 0.70108(10) 0.43824(7) 0.0332(3) Uani 1 1 d . . . . .
C50 C 0.36327(6) 0.75284(11) 0.46036(7) 0.0376(3) Uani 1 1 d . . . . .
C51 C 0.36950(7) 0.85237(12) 0.44339(9) 0.0480(4) Uani 1 1 d . . . . .
H51 H 0.333727 0.891233 0.418670 0.058 Uiso 1 1 calc R U . . .
C52 C 0.42810(9) 0.89456(15) 0.46269(12) 0.0628(5) Uani 1 1 d . . . . .
H52 H 0.432392 0.962146 0.450492 0.075 Uiso 1 1 calc R U . . .
C53 C 0.48012(8) 0.83907(17) 0.49944(12) 0.0663(5) Uani 1 1 d . . . . .
H53 H 0.520067 0.868712 0.512684 0.080 Uiso 1 1 calc R U . . .
C54 C 0.47451(8) 0.74069(17) 0.51710(10) 0.0600(5) Uani 1 1 d . . . . .
H54 H 0.510487 0.702831 0.542713 0.072 Uiso 1 1 calc R U . . .
C55 C 0.41618(7) 0.69712(13) 0.49736(8) 0.0465(4) Uani 1 1 d . . . . .
H55 H 0.412301 0.629167 0.509091 0.056 Uiso 1 1 calc R U . . .
C56 C 0.17917(6) 0.60940(10) 0.42019(6) 0.0308(3) Uani 1 1 d . . . . .
C57 C 0.17553(6) 0.56223(10) 0.31257(7) 0.0314(3) Uani 1 1 d . . . . .
C58 C 0.17332(6) 0.50424(11) 0.25614(7) 0.0367(3) Uani 1 1 d . . . . .
H58 H 0.171305 0.433089 0.257354 0.044 Uiso 1 1 calc R U . . .
C59 C 0.17419(7) 0.55492(12) 0.19727(7) 0.0398(3) Uani 1 1 d . . . . .
H59 H 0.172785 0.517193 0.157551 0.048 Uiso 1 1 calc R U . . .
C60 C 0.17702(7) 0.65845(12) 0.19495(7) 0.0396(3) Uani 1 1 d . . . . .
H60 H 0.177251 0.690710 0.153893 0.048 Uiso 1 1 calc R U . . .
C61 C 0.17956(6) 0.71597(11) 0.25296(7) 0.0354(3) Uani 1 1 d . . . . .
H61 H 0.181627 0.787131 0.251926 0.043 Uiso 1 1 calc R U . . .
C62 C 0.17896(6) 0.66650(10) 0.31166(6) 0.0304(3) Uani 1 1 d . . . . .
C63 C 0.18194(7) 0.42604(11) 0.40132(8) 0.0405(3) Uani 1 1 d . . . . .
H63A H 0.185723 0.424207 0.450828 0.049 Uiso 1 1 calc R U . . .
H63B H 0.220921 0.399029 0.399191 0.049 Uiso 1 1 calc R U . . .
C64 C 0.12887(8) 0.35943(11) 0.35879(8) 0.0430(3) Uani 1 1 d . . . . .
C65 C 0.06840(9) 0.38041(14) 0.35261(11) 0.0594(4) Uani 1 1 d . . . . .
H65 H 0.060126 0.438780 0.374186 0.071 Uiso 1 1 calc R U . . .
C66 C 0.02009(11) 0.31706(17) 0.31530(13) 0.0794(6) Uani 1 1 d . . . . .
H66 H -0.020902 0.332654 0.311744 0.095 Uiso 1 1 calc R U . . .
C67 C 0.03015(14) 0.23389(17) 0.28404(11) 0.0812(6) Uani 1 1 d . . . . .
H67 H -0.003321 0.190128 0.259984 0.097 Uiso 1 1 calc R U . . .
C68 C 0.08864(15) 0.21244(14) 0.28693(11) 0.0805(6) Uani 1 1 d . . . . .
H68 H 0.095443 0.155543 0.262903 0.097 Uiso 1 1 calc R U . . .
C69 C 0.13930(12) 0.27513(13) 0.32585(11) 0.0650(5) Uani 1 1 d . . . . .
H69 H 0.180151 0.259017 0.329144 0.078 Uiso 1 1 calc R U . . .
C70 C 0.04132(7) 0.97803(12) 0.36323(8) 0.0412(3) Uani 1 1 d . . . . .
H70A H 0.068175 1.032842 0.358253 0.049 Uiso 1 1 calc R U . . .
H70B H 0.027027 0.938844 0.319204 0.049 Uiso 1 1 calc R U . . .
C71 C -0.01509(9) 1.02401(15) 0.37324(11) 0.0620(5) Uani 1 1 d . . . . .
H71A H -0.041954 1.055630 0.328749 0.074 Uiso 1 1 calc R U . . .
H71B H -0.039240 0.969687 0.384009 0.074 Uiso 1 1 calc R U . . .
C72 C 0.00116(13) 1.10092(18) 0.43034(13) 0.0849(8) Uani 1 1 d . . . . .
H72A H 0.026753 1.153477 0.421304 0.127 Uiso 1 1 calc R U . . .
H72B H 0.024307 1.068845 0.475384 0.127 Uiso 1 1 calc R U . . .
H72C H -0.036962 1.130759 0.431678 0.127 Uiso 1 1 calc R U . . .

loop_
_atom_site_aniso_label
_atom_site_aniso_U_11
_atom_site_aniso_U_22
_atom_site_aniso_U_33
_atom_site_aniso_U_23
_atom_site_aniso_U_13
_atom_site_aniso_U_12
O1 0.0329(5) 0.0456(6) 0.0381(5) -0.0144(4) 0.0144(4) -0.0056(4)
O2 0.0562(6) 0.0379(5) 0.0334(5) 0.0002(4) 0.0188(4) -0.0060(5)
O3 0.0499(6) 0.0447(6) 0.0367(5) 0.0086(4) 0.0093(4) -0.0061(5)
O4 0.0434(6) 0.0430(6) 0.0693(8) -0.0187(5) 0.0094(5) 0.0076(5)
O5 0.0367(5) 0.0297(5) 0.0851(8) -0.0033(5) 0.0202(5) -0.0031(4)
O6 0.0544(6) 0.0346(5) 0.0386(5) 0.0028(4) 0.0142(5) -0.0055(4)
O7 0.0326(5) 0.0468(5) 0.0278(4) -0.0064(4) 0.0064(4) 0.0091(4)
O8 0.0535(6) 0.0476(6) 0.0287(5) 0.0044(4) 0.0191(4) 0.0098(5)
O9 0.0602(7) 0.0406(5) 0.0433(6) 0.0057(4) 0.0294(5) 0.0043(5)
O10 0.0385(5) 0.0390(6) 0.0564(6) 0.0026(5) 0.0152(5) -0.0014(4)
O11 0.0375(5) 0.0351(5) 0.0603(7) 0.0027(5) 0.0168(5) 0.0059(4)
O12 0.0446(5) 0.0422(5) 0.0272(4) 0.0089(4) 0.0153(4) 0.0079(4)
N1 0.0320(6) 0.0286(6) 0.0440(6) -0.0062(5) 0.0089(5) -0.0009(4)
N2 0.0357(6) 0.0304(5) 0.0314(5) 0.0043(4) 0.0130(4) 0.0025(4)
C1 0.0353(7) 0.0338(7) 0.0301(6) -0.0045(5) 0.0107(5) -0.0027(5)
C2 0.0426(8) 0.0435(8) 0.0381(7) -0.0139(6) 0.0135(6) -0.0024(6)
C3 0.0525(9) 0.0398(8) 0.0518(9) -0.0138(7) 0.0096(7) 0.0071(7)
C4 0.0573(9) 0.0287(7) 0.0506(9) -0.0011(6) 0.0069(7) -0.0014(6)
C5 0.0318(6) 0.0333(7) 0.0364(7) 0.0028(5) 0.0050(5) -0.0052(5)
C6 0.0319(6) 0.0280(6) 0.0275(6) -0.0020(5) 0.0073(5) -0.0028(5)
C7 0.0337(7) 0.0341(7) 0.0312(6) -0.0031(5) 0.0044(5) -0.0019(5)
C8 0.0368(7) 0.0376(7) 0.0370(7) -0.0021(6) 0.0048(6) 0.0031(6)
C9 0.0332(7) 0.0355(7) 0.0426(7) -0.0058(6) 0.0125(6) 0.0000(5)
C10 0.0305(6) 0.0326(6) 0.0290(6) -0.0039(5) 0.0105(5) -0.0037(5)
C11 0.0308(6) 0.0292(6) 0.0294(6) -0.0030(5) 0.0103(5) -0.0028(5)
C12 0.0317(6) 0.0289(6) 0.0319(6) -0.0037(5) 0.0103(5) -0.0028(5)
C13 0.0335(6) 0.0302(6) 0.0376(7) -0.0058(5) 0.0134(5) -0.0031(5)
C14 0.0330(6) 0.0353(7) 0.0310(6) -0.0037(5) 0.0100(5) -0.0008(5)
C15 0.0378(7) 0.0376(8) 0.0561(9) 0.0004(7) 0.0087(7) -0.0016(6)
C16 0.0514(9) 0.0401(8) 0.0693(11) 0.0074(8) 0.0129(8) 0.0073(7)
C17 0.0413(8) 0.0588(10) 0.0519(9) 0.0064(8) 0.0096(7) 0.0138(7)
C18 0.0321(7) 0.0602(10) 0.0574(10) -0.0030(8) 0.0087(7) -0.0001(7)
C19 0.0354(7) 0.0413(8) 0.0473(8) -0.0056(6) 0.0122(6) -0.0041(6)
C20 0.0311(6) 0.0296(6) 0.0383(7) -0.0028(5) 0.0096(5) -0.0028(5)
C21 0.0271(6) 0.0397(7) 0.0403(7) -0.0100(6) 0.0097(5) -0.0008(5)
C22 0.0370(7) 0.0504(9) 0.0504(9) -0.0219(7) 0.0136(6) -0.0024(6)
C23 0.0443(8) 0.0761(12) 0.0406(8) -0.0237(8) 0.0156(7) -0.0051(8)
C24 0.0476(9) 0.0728(11) 0.0332(7) -0.0072(7) 0.0151(6) -0.0074(8)
C25 0.0396(7) 0.0501(8) 0.0336(7) -0.0042(6) 0.0125(6) -0.0054(6)
C26 0.0278(6) 0.0390(7) 0.0314(6) -0.0075(5) 0.0087(5) -0.0033(5)
C27 0.0390(8) 0.0281(7) 0.0622(10) -0.0044(6) 0.0057(7) 0.0022(6)
C28 0.0423(7) 0.0312(7) 0.0423(7) -0.0050(6) 0.0139(6) -0.0034(6)
C29 0.0415(8) 0.0355(8) 0.0707(11) -0.0088(7) 0.0161(8) -0.0029(6)
C30 0.0413(8) 0.0519(10) 0.0748(12) -0.0089(8) 0.0183(8) -0.0074(7)
C31 0.0554(10) 0.0505(9) 0.0595(10) -0.0124(8) 0.0216(8) -0.0216(8)
C32 0.0712(12) 0.0344(8) 0.0650(11) -0.0103(7) 0.0262(9) -0.0136(8)
C33 0.0534(9) 0.0328(7) 0.0527(9) -0.0036(6) 0.0179(7) -0.0011(6)
C34 0.0380(8) 0.0552(10) 0.0558(9) 0.0036(8) 0.0107(7) -0.0109(7)
C35 0.0402(9) 0.0628(12) 0.0874(14) -0.0051(10) 0.0134(9) -0.0080(8)
C36 0.0561(12) 0.0971(18) 0.0807(15) -0.0267(13) 0.0089(11) -0.0056(11)
C37 0.0355(7) 0.0410(7) 0.0273(6) -0.0010(5) 0.0114(5) 0.0079(6)
C38 0.0415(8) 0.0519(9) 0.0323(7) -0.0106(6) 0.0084(6) 0.0081(6)
C39 0.0417(8) 0.0455(8) 0.0512(9) -0.0141(7) 0.0090(7) -0.0014(6)
C40 0.0445(8) 0.0374(8) 0.0528(9) -0.0017(6) 0.0133(7) -0.0021(6)
C41 0.0310(6) 0.0354(7) 0.0379(7) 0.0032(5) 0.0132(5) 0.0058(5)
C42 0.0309(6) 0.0336(6) 0.0273(6) 0.0005(5) 0.0110(5) 0.0044(5)
C43 0.0336(7) 0.0397(7) 0.0351(7) 0.0017(5) 0.0156(5) 0.0067(5)
C44 0.0391(7) 0.0449(8) 0.0495(8) 0.0037(6) 0.0238(6) 0.0038(6)
C45 0.0312(6) 0.0384(7) 0.0342(7) 0.0064(5) 0.0093(5) 0.0038(5)
C46 0.0312(6) 0.0327(6) 0.0241(6) 0.0028(5) 0.0090(5) 0.0043(5)
C47 0.0318(6) 0.0313(6) 0.0238(5) 0.0027(5) 0.0111(5) 0.0035(5)
C48 0.0320(6) 0.0328(6) 0.0266(6) -0.0007(5) 0.0108(5) 0.0038(5)
C49 0.0335(6) 0.0371(7) 0.0296(6) 0.0000(5) 0.0126(5) 0.0045(5)
C50 0.0334(7) 0.0438(8) 0.0366(7) -0.0052(6) 0.0142(5) 0.0020(6)
C51 0.0403(8) 0.0446(8) 0.0603(10) -0.0048(7) 0.0201(7) -0.0016(6)
C52 0.0528(10) 0.0550(10) 0.0846(14) -0.0139(9) 0.0301(10) -0.0137(8)
C53 0.0397(9) 0.0781(14) 0.0797(13) -0.0244(11) 0.0206(9) -0.0147(9)
C54 0.0334(8) 0.0810(13) 0.0589(10) -0.0123(9) 0.0094(7) 0.0045(8)
C55 0.0364(7) 0.0554(9) 0.0445(8) -0.0037(7) 0.0114(6) 0.0056(7)
C56 0.0292(6) 0.0349(7) 0.0283(6) 0.0053(5) 0.0104(5) 0.0050(5)
C57 0.0296(6) 0.0347(7) 0.0302(6) 0.0013(5) 0.0115(5) 0.0016(5)
C58 0.0375(7) 0.0363(7) 0.0374(7) -0.0054(5) 0.0151(6) -0.0015(5)
C59 0.0397(7) 0.0495(8) 0.0325(7) -0.0098(6) 0.0162(6) -0.0036(6)
C60 0.0430(7) 0.0505(8) 0.0281(6) 0.0011(6) 0.0164(6) -0.0018(6)
C61 0.0408(7) 0.0367(7) 0.0300(6) 0.0024(5) 0.0146(5) 0.0001(6)
C62 0.0309(6) 0.0337(6) 0.0264(6) -0.0001(5) 0.0106(5) 0.0012(5)
C63 0.0423(7) 0.0324(7) 0.0448(8) 0.0090(6) 0.0140(6) 0.0063(6)
C64 0.0599(9) 0.0307(7) 0.0376(7) 0.0063(6) 0.0172(7) -0.0004(6)
C65 0.0515(10) 0.0472(9) 0.0708(12) -0.0008(8) 0.0128(8) -0.0043(8)
C66 0.0657(13) 0.0633(12) 0.0858(15) 0.0065(10) 0.0013(11) -0.0159(10)
C67 0.1123(16) 0.0597(11) 0.0489(10) 0.0075(8) 0.0039(11) -0.0300(11)
C68 0.158(2) 0.0358(9) 0.0587(11) -0.0072(8) 0.0533(14) -0.0191(12)
C69 0.1071(16) 0.0353(8) 0.0678(12) 0.0008(8) 0.0500(12) -0.0013(9)
C70 0.0358(7) 0.0458(8) 0.0406(7) 0.0047(6) 0.0125(6) 0.0089(6)
C71 0.0480(9) 0.0653(11) 0.0801(13) 0.0235(10) 0.0324(9) 0.0247(8)
C72 0.115(2) 0.0767(14) 0.0827(15) 0.0195(12) 0.0601(15) 0.0516(14)

loop_
_atom_type_symbol
_atom_type_description
_atom_type_scat_dispersion_real
_atom_type_scat_dispersion_imag
_atom_type_scat_source
C C 0.0181 0.0091
;
International Tables for Crystallography
(Vol. C, Tables 4.2.6.8 and 6.1.1.4)
;
H H 0.0000 0.0000
;
International Tables for Crystallography
(Vol. C, Table 6.1.1.4)
;
N N 0.0311 0.0180
;
International Tables for Crystallography
(Vol. C, Tables 4.2.6.8 and 6.1.1.4)
;
O O 0.0492 0.0322
;
International Tables for Crystallography
(Vol. C, Tables 4.2.6.8 and 6.1.1.4)
;

loop_
_geom_angle_atom_site_label_1
_geom_angle_atom_site_label_2
_geom_angle_atom_site_label_3
_geom_angle
_geom_angle_site_symmetry_1
_geom_angle_site_symmetry_3
C12 O1 C1 120.48(10) . .
C1 O2 H2 109.5 . .
C48 O7 C37 120.25(9) . .
C37 O8 H8 109.5 . .
C20 N1 C21 111.14(11) . .
C20 N1 C27 123.78(13) . .
C21 N1 C27 124.64(13) . .
C56 N2 C57 110.90(11) . .
C56 N2 C63 123.46(11) . .
C57 N2 C63 124.34(11) . .
O2 C1 O1 109.17(11) . .
O2 C1 C2 106.72(11) . .
O1 C1 C2 105.47(11) . .
O2 C1 C6 112.34(11) . .
O1 C1 C6 109.10(10) . .
C2 C1 C6 113.74(11) . .
C3 C2 C1 113.06(12) . .
C3 C2 H2A 109.0 . .
C1 C2 H2A 109.0 . .
C3 C2 H2B 109.0 . .
C1 C2 H2B 109.0 . .
H2A C2 H2B 107.8 . .
C2 C3 C4 110.50(13) . .
C2 C3 H3A 109.5 . .
C4 C3 H3A 109.5 . .
C2 C3 H3B 109.5 . .
C4 C3 H3B 109.5 . .
H3A C3 H3B 108.1 . .
C5 C4 C3 110.58(13) . .
C5 C4 H4A 109.5 . .
C3 C4 H4A 109.5 . .
C5 C4 H4B 109.5 . .
C3 C4 H4B 109.5 . .
H4A C4 H4B 108.1 . .
O3 C5 C4 122.27(13) . .
O3 C5 C6 122.00(13) . .
C4 C5 C6 115.72(12) . .
C5 C6 C10 112.91(11) . .
C5 C6 C1 107.73(11) . .
C10 C6 C1 110.76(10) . .
C5 C6 C7 109.29(10) . .
C10 C6 C7 102.91(10) . .
C1 C6 C7 113.30(10) . .
C8 C7 C34 108.98(13) . .
C8 C7 C6 104.07(10) . .
C34 C7 C6 111.31(11) . .
C8 C7 H7 110.8 . .
C34 C7 H7 110.8 . .
C6 C7 H7 110.8 . .
C9 C8 C7 105.35(11) . .
C9 C8 H8A 110.7 . .
C7 C8 H8A 110.7 . .
C9 C8 H8B 110.7 . .
C7 C8 H8B 110.7 . .
H8A C8 H8B 108.8 . .
O4 C9 C8 126.13(13) . .
O4 C9 C10 124.29(13) . .
C8 C9 C10 109.56(11) . .
C9 C10 C6 105.60(10) . .
C9 C10 C11 115.27(11) . .
C6 C10 C11 116.88(10) . .
C9 C10 H10 106.1 . .
C6 C10 H10 106.1 . .
C11 C10 H10 106.1 . .
C26 C11 C12 110.26(10) . .
C26 C11 C20 101.34(10) . .
C12 C11 C20 114.28(11) . .
C26 C11 C10 112.54(10) . .
C12 C11 C10 106.47(10) . .
C20 C11 C10 112.08(10) . .
O1 C12 C13 103.26(10) . .
O1 C12 C11 114.96(10) . .
C13 C12 C11 113.79(10) . .
O1 C12 H12 108.2 . .
C13 C12 H12 108.2 . .
C11 C12 H12 108.2 . .
O5 C13 C14 121.69(12) . .
O5 C13 C12 119.49(12) . .
C14 C13 C12 118.79(11) . .
C15 C14 C19 119.23(13) . .
C15 C14 C13 122.94(12) . .
C19 C14 C13 117.83(12) . .
C16 C15 C14 120.05(15) . .
C16 C15 H15 120.0 . .
C14 C15 H15 120.0 . .
C17 C16 C15 120.10(16) . .
C17 C16 H16 120.0 . .
C15 C16 H16 120.0 . .
C16 C17 C18 120.25(15) . .
C16 C17 H17 119.9 . .
C18 C17 H17 119.9 . .
C19 C18 C17 119.99(15) . .
C19 C18 H18 120.0 . .
C17 C18 H18 120.0 . .
C18 C19 C14 120.35(15) . .
C18 C19 H19 119.8 . .
C14 C19 H19 119.8 . .
O6 C20 N1 124.89(13) . .
O6 C20 C11 126.31(12) . .
N1 C20 C11 108.69(11) . .
C22 C21 C26 121.92(15) . .
C22 C21 N1 128.32(14) . .
C26 C21 N1 109.76(12) . .
C21 C22 C23 117.15(15) . .
C21 C22 H22 121.4 . .
C23 C22 H22 121.4 . .
C24 C23 C22 121.70(14) . .
C24 C23 H23 119.2 . .
C22 C23 H23 119.2 . .
C23 C24 C25 120.50(16) . .
C23 C24 H24 119.8 . .
C25 C24 H24 119.8 . .
C26 C25 C24 118.29(15) . .
C26 C25 H25 120.9 . .
C24 C25 H25 120.9 . .
C25 C26 C21 120.44(13) . .
C25 C26 C11 130.48(13) . .
C21 C26 C11 109.07(12) . .
N1 C27 C28 115.37(12) . .
N1 C27 H27A 108.4 . .
C28 C27 H27A 108.4 . .
N1 C27 H27B 108.4 . .
C28 C27 H27B 108.4 . .
H27A C27 H27B 107.5 . .
C29 C28 C33 118.85(14) . .
C29 C28 C27 123.07(13) . .
C33 C28 C27 118.01(14) . .
C28 C29 C30 120.31(15) . .
C28 C29 H29 119.8 . .
C30 C29 H29 119.8 . .
C31 C30 C29 120.74(17) . .
C31 C30 H30 119.6 . .
C29 C30 H30 119.6 . .
C30 C31 C32 119.38(16) . .
C30 C31 H31 120.3 . .
C32 C31 H31 120.3 . .
C31 C32 C33 120.28(16) . .
C31 C32 H32 119.9 . .
C33 C32 H32 119.9 . .
C32 C33 C28 120.43(16) . .
C32 C33 H33 119.8 . .
C28 C33 H33 119.8 . .
C35 C34 C7 116.21(15) . .
C35 C34 H34A 108.2 . .
C7 C34 H34A 108.2 . .
C35 C34 H34B 108.2 . .
C7 C34 H34B 108.2 . .
H34A C34 H34B 107.4 . .
C36 C35 C34 113.36(18) . .
C36 C35 H35A 108.9 . .
C34 C35 H35A 108.9 . .
C36 C35 H35B 108.9 . .
C34 C35 H35B 108.9 . .
H35A C35 H35B 107.7 . .
C35 C36 H36A 109.5 . .
C35 C36 H36B 109.5 . .
H36A C36 H36B 109.5 . .
C35 C36 H36C 109.5 . .
H36A C36 H36C 109.5 . .
H36B C36 H36C 109.5 . .
O8 C37 O7 109.21(11) . .
O8 C37 C38 107.73(11) . .
O7 C37 C38 105.46(11) . .
O8 C37 C42 111.46(11) . .
O7 C37 C42 109.55(10) . .
C38 C37 C42 113.18(11) . .
C39 C38 C37 112.23(12) . .
C39 C38 H38A 109.2 . .
C37 C38 H38A 109.2 . .
C39 C38 H38B 109.2 . .
C37 C38 H38B 109.2 . .
H38A C38 H38B 107.9 . .
C38 C39 C40 110.83(13) . .
C38 C39 H39A 109.5 . .
C40 C39 H39A 109.5 . .
C38 C39 H39B 109.5 . .
C40 C39 H39B 109.5 . .
H39A C39 H39B 108.1 . .
C41 C40 C39 112.05(13) . .
C41 C40 H40A 109.2 . .
C39 C40 H40A 109.2 . .
C41 C40 H40B 109.2 . .
C39 C40 H40B 109.2 . .
H40A C40 H40B 107.9 . .
O9 C41 C40 121.86(13) . .
O9 C41 C42 121.53(13) . .
C40 C41 C42 116.60(12) . .
C41 C42 C46 112.83(10) . .
C41 C42 C37 108.83(11) . .
C46 C42 C37 110.13(10) . .
C41 C42 C43 109.41(10) . .
C46 C42 C43 103.47(10) . .
C37 C42 C43 112.14(10) . .
C44 C43 C70 110.20(12) . .
C44 C43 C42 104.92(11) . .
C70 C43 C42 112.92(11) . .
C44 C43 H43 109.6 . .
C70 C43 H43 109.6 . .
C42 C43 H43 109.6 . .
C45 C44 C43 106.44(11) . .
C45 C44 H44A 110.4 . .
C43 C44 H44A 110.4 . .
C45 C44 H44B 110.4 . .
C43 C44 H44B 110.4 . .
H44A C44 H44B 108.6 . .
O10 C45 C44 125.87(13) . .
O10 C45 C46 124.50(13) . .
C44 C45 C46 109.63(12) . .
C45 C46 C42 105.64(10) . .
C45 C46 C47 115.26(11) . .
C42 C46 C47 116.74(10) . .
C45 C46 H46 106.1 . .
C42 C46 H46 106.1 . .
C47 C46 H46 106.1 . .
C62 C47 C56 101.07(10) . .
C62 C47 C48 110.58(10) . .
C56 C47 C48 112.06(10) . .
C62 C47 C46 112.90(10) . .
C56 C47 C46 113.03(10) . .
C48 C47 C46 107.23(10) . .
O7 C48 C49 102.96(9) . .
O7 C48 C47 114.22(10) . .
C49 C48 C47 114.61(11) . .
O7 C48 H48 108.2 . .
C49 C48 H48 108.2 . .
C47 C48 H48 108.2 . .
O11 C49 C50 121.11(12) . .
O11 C49 C48 120.36(12) . .
C50 C49 C48 118.50(12) . .
C51 C50 C55 119.43(14) . .
C51 C50 C49 122.69(13) . .
C55 C50 C49 117.84(14) . .
C52 C51 C50 119.79(16) . .
C52 C51 H51 120.1 . .
C50 C51 H51 120.1 . .
C53 C52 C51 120.40(19) . .
C53 C52 H52 119.8 . .
C51 C52 H52 119.8 . .
C52 C53 C54 120.35(17) . .
C52 C53 H53 119.8 . .
C54 C53 H53 119.8 . .
C53 C54 C55 119.86(17) . .
C53 C54 H54 120.1 . .
C55 C54 H54 120.1 . .
C54 C55 C50 120.18(17) . .
C54 C55 H55 119.9 . .
C50 C55 H55 119.9 . .
O12 C56 N2 125.06(12) . .
O12 C56 C47 125.71(12) . .
N2 C56 C47 109.23(10) . .
C58 C57 C62 122.12(12) . .
C58 C57 N2 128.31(12) . .
C62 C57 N2 109.57(11) . .
C57 C58 C59 116.91(13) . .
C57 C58 H58 121.5 . .
C59 C58 H58 121.5 . .
C60 C59 C58 121.98(13) . .
C60 C59 H59 119.0 . .
C58 C59 H59 119.0 . .
C59 C60 C61 120.24(13) . .
C59 C60 H60 119.9 . .
C61 C60 H60 119.9 . .
C62 C61 C60 118.26(13) . .
C62 C61 H61 120.9 . .
C60 C61 H61 120.9 . .
C61 C62 C57 120.50(12) . .
C61 C62 C47 130.30(12) . .
C57 C62 C47 109.20(11) . .
N2 C63 C64 113.42(12) . .
N2 C63 H63A 108.9 . .
C64 C63 H63A 108.9 . .
N2 C63 H63B 108.9 . .
C64 C63 H63B 108.9 . .
H63A C63 H63B 107.7 . .
C69 C64 C65 118.35(17) . .
C69 C64 C63 120.68(17) . .
C65 C64 C63 120.97(14) . .
C66 C65 C64 120.7(2) . .
C66 C65 H65 119.7 . .
C64 C65 H65 119.7 . .
C67 C66 C65 121.2(2) . .
C67 C66 H66 119.4 . .
C65 C66 H66 119.4 . .
C66 C67 C68 119.9(2) . .
C66 C67 H67 120.1 . .
C68 C67 H67 120.1 . .
C67 C68 C69 120.1(2) . .
C67 C68 H68 119.9 . .
C69 C68 H68 119.9 . .
C64 C69 C68 119.7(2) . .
C64 C69 H69 120.1 . .
C68 C69 H69 120.1 . .
C71 C70 C43 113.68(13) . .
C71 C70 H70A 108.8 . .
C43 C70 H70A 108.8 . .
C71 C70 H70B 108.8 . .
C43 C70 H70B 108.8 . .
H70A C70 H70B 107.7 . .
C72 C71 C70 113.70(17) . .
C72 C71 H71A 108.8 . .
C70 C71 H71A 108.8 . .
C72 C71 H71B 108.8 . .
C70 C71 H71B 108.8 . .
H71A C71 H71B 107.7 . .
C71 C72 H72A 109.5 . .
C71 C72 H72B 109.5 . .
H72A C72 H72B 109.5 . .
C71 C72 H72C 109.5 . .
H72A C72 H72C 109.5 . .
H72B C72 H72C 109.5 . .

loop_
_geom_bond_atom_site_label_1
_geom_bond_atom_site_label_2
_geom_bond_distance
_geom_bond_site_symmetry_2
O1 C12 1.4275(15) .
O1 C1 1.4425(16) .
O2 C1 1.3959(17) .
O2 H2 0.8400 .
O3 C5 1.2134(17) .
O4 C9 1.2077(18) .
O5 C13 1.2117(17) .
O6 C20 1.2261(17) .
O7 C48 1.4342(15) .
O7 C37 1.4446(16) .
O8 C37 1.3984(17) .
O8 H8 0.8400 .
O9 C41 1.2105(17) .
O10 C45 1.2096(18) .
O11 C49 1.2127(17) .
O12 C56 1.2300(15) .
N1 C20 1.3615(17) .
N1 C21 1.4044(19) .
N1 C27 1.4556(18) .
N2 C56 1.3511(17) .
N2 C57 1.4094(16) .
N2 C63 1.4623(17) .
C1 C2 1.5201(18) .
C1 C6 1.5560(18) .
C2 C3 1.519(2) .
C2 H2A 0.9900 .
C2 H2B 0.9900 .
C3 C4 1.529(3) .
C3 H3A 0.9900 .
C3 H3B 0.9900 .
C4 C5 1.505(2) .
C4 H4A 0.9900 .
C4 H4B 0.9900 .
C5 C6 1.5357(18) .
C6 C10 1.5419(17) .
C6 C7 1.5850(17) .
C7 C8 1.5309(19) .
C7 C34 1.551(2) .
C7 H7 1.0000 .
C8 C9 1.5050(19) .
C8 H8A 0.9900 .
C8 H8B 0.9900 .
C9 C10 1.5260(19) .
C10 C11 1.5621(17) .
C10 H10 1.0000 .
C11 C26 1.5134(17) .
C11 C12 1.5410(18) .
C11 C20 1.5463(18) .
C12 C13 1.5354(18) .
C12 H12 1.0000 .
C13 C14 1.4811(19) .
C14 C15 1.390(2) .
C14 C19 1.3935(19) .
C15 C16 1.388(2) .
C15 H15 0.9500 .
C16 C17 1.378(3) .
C16 H16 0.9500 .
C17 C18 1.382(3) .
C17 H17 0.9500 .
C18 C19 1.381(2) .
C18 H18 0.9500 .
C19 H19 0.9500 .
C21 C22 1.384(2) .
C21 C26 1.393(2) .
C22 C23 1.390(3) .
C22 H22 0.9500 .
C23 C24 1.383(3) .
C23 H23 0.9500 .
C24 C25 1.400(2) .
C24 H24 0.9500 .
C25 C26 1.380(2) .
C25 H25 0.9500 .
C27 C28 1.510(2) .
C27 H27A 0.9900 .
C27 H27B 0.9900 .
C28 C29 1.379(2) .
C28 C33 1.389(2) .
C29 C30 1.387(2) .
C29 H29 0.9500 .
C30 C31 1.372(3) .
C30 H30 0.9500 .
C31 C32 1.377(3) .
C31 H31 0.9500 .
C32 C33 1.387(2) .
C32 H32 0.9500 .
C33 H33 0.9500 .
C34 C35 1.530(2) .
C34 H34A 0.9900 .
C34 H34B 0.9900 .
C35 C36 1.471(3) .
C35 H35A 0.9900 .
C35 H35B 0.9900 .
C36 H36A 0.9800 .
C36 H36B 0.9800 .
C36 H36C 0.9800 .
C37 C38 1.519(2) .
C37 C42 1.5509(17) .
C38 C39 1.517(2) .
C38 H38A 0.9900 .
C38 H38B 0.9900 .
C39 C40 1.531(2) .
C39 H39A 0.9900 .
C39 H39B 0.9900 .
C40 C41 1.509(2) .
C40 H40A 0.9900 .
C40 H40B 0.9900 .
C41 C42 1.5354(19) .
C42 C46 1.5385(18) .
C42 C43 1.5865(17) .
C43 C44 1.536(2) .
C43 C70 1.5400(19) .
C43 H43 1.0000 .
C44 C45 1.504(2) .
C44 H44A 0.9900 .
C44 H44B 0.9900 .
C45 C46 1.5246(18) .
C46 C47 1.5596(17) .
C46 H46 1.0000 .
C47 C62 1.5105(17) .
C47 C56 1.5442(17) .
C47 C48 1.5477(18) .
C48 C49 1.5379(17) .
C48 H48 1.0000 .
C49 C50 1.4914(19) .
C50 C51 1.393(2) .
C50 C55 1.394(2) .
C51 C52 1.386(2) .
C51 H51 0.9500 .
C52 C53 1.378(3) .
C52 H52 0.9500 .
C53 C54 1.379(3) .
C53 H53 0.9500 .
C54 C55 1.388(2) .
C54 H54 0.9500 .
C55 H55 0.9500 .
C57 C58 1.3802(19) .
C57 C62 1.3920(19) .
C58 C59 1.394(2) .
C58 H58 0.9500 .
C59 C60 1.383(2) .
C59 H59 0.9500 .
C60 C61 1.4015(19) .
C60 H60 0.9500 .
C61 C62 1.3809(18) .
C61 H61 0.9500 .
C63 C64 1.506(2) .
C63 H63A 0.9900 .
C63 H63B 0.9900 .
C64 C69 1.379(2) .
C64 C65 1.390(3) .
C65 C66 1.385(3) .
C65 H65 0.9500 .
C66 C67 1.345(4) .
C66 H66 0.9500 .
C67 C68 1.367(4) .
C67 H67 0.9500 .
C68 C69 1.422(3) .
C68 H68 0.9500 .
C69 H69 0.9500 .
C70 C71 1.528(2) .
C70 H70A 0.9900 .
C70 H70B 0.9900 .
C71 C72 1.498(3) .
C71 H71A 0.9900 .
C71 H71B 0.9900 .
C72 H72A 0.9800 .
C72 H72B 0.9800 .
C72 H72C 0.9800 .

loop_
_geom_hbond_atom_site_label_D
_geom_hbond_atom_site_label_H
_geom_hbond_atom_site_label_A
_geom_hbond_site_symmetry_D
_geom_hbond_site_symmetry_H
_geom_hbond_site_symmetry_A
_geom_hbond_distance_DA
_geom_hbond_distance_DH
_geom_hbond_distance_HA
_geom_hbond_angle_DHA
_geom_hbond_publ_flag
O2 H2 O6 . . . 2.6793(15) 0.840 1.843 173.3 no
O8 H8 O12 . . . 2.6705(15) 0.840 1.834 174.0 no

loop_
_geom_torsion_atom_site_label_1
_geom_torsion_atom_site_label_2
_geom_torsion_atom_site_label_3
_geom_torsion_atom_site_label_4
_geom_torsion
_geom_torsion_site_symmetry_1
_geom_torsion_site_symmetry_2
_geom_torsion_site_symmetry_3
_geom_torsion_site_symmetry_4
C12 O1 C1 O2 101.79(13) . . . .
C12 O1 C1 C2 -143.87(12) . . . .
C12 O1 C1 C6 -21.32(16) . . . .
O2 C1 C2 C3 -177.78(12) . . . .
O1 C1 C2 C3 66.18(15) . . . .
C6 C1 C2 C3 -53.34(16) . . . .
C1 C2 C3 C4 54.24(17) . . . .
C2 C3 C4 C5 -54.59(17) . . . .
C3 C4 C5 O3 -122.42(15) . . . .
C3 C4 C5 C6 56.64(17) . . . .
O3 C5 C6 C10 3.78(18) . . . .
C4 C5 C6 C10 -175.28(12) . . . .
O3 C5 C6 C1 126.40(14) . . . .
C4 C5 C6 C1 -52.66(15) . . . .
O3 C5 C6 C7 -110.10(14) . . . .
C4 C5 C6 C7 70.84(15) . . . .
O2 C1 C6 C5 171.10(10) . . . .
O1 C1 C6 C5 -67.70(13) . . . .
C2 C1 C6 C5 49.74(14) . . . .
O2 C1 C6 C10 -64.97(13) . . . .
O1 C1 C6 C10 56.24(13) . . . .
C2 C1 C6 C10 173.67(11) . . . .
O2 C1 C6 C7 50.08(14) . . . .
O1 C1 C6 C7 171.28(10) . . . .
C2 C1 C6 C7 -71.28(14) . . . .
C5 C6 C7 C8 155.81(11) . . . .
C10 C6 C7 C8 35.59(13) . . . .
C1 C6 C7 C8 -84.05(13) . . . .
C5 C6 C7 C34 38.58(16) . . . .
C10 C6 C7 C34 -81.64(14) . . . .
C1 C6 C7 C34 158.71(12) . . . .
C34 C7 C8 C9 88.61(14) . . . .
C6 C7 C8 C9 -30.22(14) . . . .
C7 C8 C9 O4 -165.21(15) . . . .
C7 C8 C9 C10 13.51(16) . . . .
O4 C9 C10 C6 -172.01(14) . . . .
C8 C9 C10 C6 9.25(15) . . . .
O4 C9 C10 C11 -41.4(2) . . . .
C8 C9 C10 C11 139.85(12) . . . .
C5 C6 C10 C9 -144.93(11) . . . .
C1 C6 C10 C9 94.16(12) . . . .
C7 C6 C10 C9 -27.23(13) . . . .
C5 C6 C10 C11 85.40(14) . . . .
C1 C6 C10 C11 -35.51(15) . . . .
C7 C6 C10 C11 -156.90(11) . . . .
C9 C10 C11 C26 96.80(13) . . . .
C6 C10 C11 C26 -138.26(12) . . . .
C9 C10 C11 C12 -142.29(11) . . . .
C6 C10 C11 C12 -17.36(15) . . . .
C9 C10 C11 C20 -16.65(15) . . . .
C6 C10 C11 C20 108.28(13) . . . .
C1 O1 C12 C13 -161.00(11) . . . .
C1 O1 C12 C11 -36.48(16) . . . .
C26 C11 C12 O1 177.31(10) . . . .
C20 C11 C12 O1 -69.34(14) . . . .
C10 C11 C12 O1 54.95(14) . . . .
C26 C11 C12 C13 -63.90(14) . . . .
C20 C11 C12 C13 49.45(15) . . . .
C10 C11 C12 C13 173.74(10) . . . .
O1 C12 C13 O5 95.42(15) . . . .
C11 C12 C13 O5 -29.86(18) . . . .
O1 C12 C13 C14 -83.00(14) . . . .
C11 C12 C13 C14 151.72(12) . . . .
O5 C13 C14 C15 -174.15(15) . . . .
C12 C13 C14 C15 4.2(2) . . . .
O5 C13 C14 C19 5.0(2) . . . .
C12 C13 C14 C19 -176.62(12) . . . .
C19 C14 C15 C16 -0.6(2) . . . .
C13 C14 C15 C16 178.57(15) . . . .
C14 C15 C16 C17 1.5(3) . . . .
C15 C16 C17 C18 -0.7(3) . . . .
C16 C17 C18 C19 -1.2(3) . . . .
C17 C18 C19 C14 2.2(3) . . . .
C15 C14 C19 C18 -1.3(2) . . . .
C13 C14 C19 C18 179.53(14) . . . .
C21 N1 C20 O6 176.75(13) . . . .
C27 N1 C20 O6 4.1(2) . . . .
C21 N1 C20 C11 0.50(15) . . . .
C27 N1 C20 C11 -172.18(12) . . . .
C26 C11 C20 O6 -176.94(13) . . . .
C12 C11 C20 O6 64.52(17) . . . .
C10 C11 C20 O6 -56.72(18) . . . .
C26 C11 C20 N1 -0.74(13) . . . .
C12 C11 C20 N1 -119.29(12) . . . .
C10 C11 C20 N1 119.47(12) . . . .
C20 N1 C21 C22 -179.01(14) . . . .
C27 N1 C21 C22 -6.4(2) . . . .
C20 N1 C21 C26 0.00(15) . . . .
C27 N1 C21 C26 172.60(12) . . . .
C26 C21 C22 C23 0.4(2) . . . .
N1 C21 C22 C23 179.27(14) . . . .
C21 C22 C23 C24 0.1(2) . . . .
C22 C23 C24 C25 -0.5(3) . . . .
C23 C24 C25 C26 0.5(2) . . . .
C24 C25 C26 C21 0.0(2) . . . .
C24 C25 C26 C11 -178.76(14) . . . .
C22 C21 C26 C25 -0.4(2) . . . .
N1 C21 C26 C25 -179.49(12) . . . .
C22 C21 C26 C11 178.57(12) . . . .
N1 C21 C26 C11 -0.51(15) . . . .
C12 C11 C26 C25 -59.01(18) . . . .
C20 C11 C26 C25 179.58(14) . . . .
C10 C11 C26 C25 59.70(18) . . . .
C12 C11 C26 C21 122.15(12) . . . .
C20 C11 C26 C21 0.74(13) . . . .
C10 C11 C26 C21 -119.14(12) . . . .
C20 N1 C27 C28 -118.30(16) . . . .
C21 N1 C27 C28 70.01(19) . . . .
N1 C27 C28 C29 23.7(2) . . . .
N1 C27 C28 C33 -159.25(15) . . . .
C33 C28 C29 C30 -0.2(3) . . . .
C27 C28 C29 C30 176.82(17) . . . .
C28 C29 C30 C31 -0.5(3) . . . .
C29 C30 C31 C32 0.5(3) . . . .
C30 C31 C32 C33 0.3(3) . . . .
C31 C32 C33 C28 -1.0(3) . . . .
C29 C28 C33 C32 1.0(3) . . . .
C27 C28 C33 C32 -176.23(16) . . . .
C8 C7 C34 C35 66.31(19) . . . .
C6 C7 C34 C35 -179.48(14) . . . .
C7 C34 C35 C36 76.9(2) . . . .
C48 O7 C37 O8 101.72(13) . . . .
C48 O7 C37 C38 -142.74(12) . . . .
C48 O7 C37 C42 -20.62(16) . . . .
O8 C37 C38 C39 179.86(12) . . . .
O7 C37 C38 C39 63.31(15) . . . .
C42 C37 C38 C39 -56.44(16) . . . .
C37 C38 C39 C40 55.66(17) . . . .
C38 C39 C40 C41 -51.85(18) . . . .
C39 C40 C41 O9 -130.60(15) . . . .
C39 C40 C41 C42 50.53(18) . . . .
O9 C41 C42 C46 10.03(17) . . . .
C40 C41 C42 C46 -171.09(11) . . . .
O9 C41 C42 C37 132.59(13) . . . .
C40 C41 C42 C37 -48.54(15) . . . .
O9 C41 C42 C43 -104.56(14) . . . .
C40 C41 C42 C43 74.31(14) . . . .
O8 C37 C42 C41 172.07(10) . . . .
O7 C37 C42 C41 -66.94(13) . . . .
C38 C37 C42 C41 50.44(14) . . . .
O8 C37 C42 C46 -63.76(13) . . . .
O7 C37 C42 C46 57.23(14) . . . .
C38 C37 C42 C46 174.60(11) . . . .
O8 C37 C42 C43 50.88(14) . . . .
O7 C37 C42 C43 171.87(11) . . . .
C38 C37 C42 C43 -70.75(15) . . . .
C41 C42 C43 C44 151.87(11) . . . .
C46 C42 C43 C44 31.38(13) . . . .
C37 C42 C43 C44 -87.28(13) . . . .
C41 C42 C43 C70 31.82(15) . . . .
C46 C42 C43 C70 -88.67(13) . . . .
C37 C42 C43 C70 152.68(12) . . . .
C70 C43 C44 C45 99.50(13) . . . .
C42 C43 C44 C45 -22.34(14) . . . .
C43 C44 C45 O10 -174.29(13) . . . .
C43 C44 C45 C46 4.74(15) . . . .
O10 C45 C46 C42 -165.56(13) . . . .
C44 C45 C46 C42 15.40(14) . . . .
O10 C45 C46 C47 -35.11(18) . . . .
C44 C45 C46 C47 145.84(11) . . . .
C41 C42 C46 C45 -146.51(10) . . . .
C37 C42 C46 C45 91.67(12) . . . .
C43 C42 C46 C45 -28.37(12) . . . .
C41 C42 C46 C47 83.90(13) . . . .
C37 C42 C46 C47 -37.92(14) . . . .
C43 C42 C46 C47 -157.96(10) . . . .
C45 C46 C47 C62 97.93(13) . . . .
C42 C46 C47 C62 -137.21(11) . . . .
C45 C46 C47 C56 -16.04(15) . . . .
C42 C46 C47 C56 108.82(12) . . . .
C45 C46 C47 C48 -140.03(11) . . . .
C42 C46 C47 C48 -15.17(14) . . . .
C37 O7 C48 C49 -161.80(11) . . . .
C37 O7 C48 C47 -36.92(16) . . . .
C62 C47 C48 O7 177.41(10) . . . .
C56 C47 C48 O7 -70.65(13) . . . .
C46 C47 C48 O7 53.93(13) . . . .
C62 C47 C48 C49 -64.13(13) . . . .
C56 C47 C48 C49 47.80(14) . . . .
C46 C47 C48 C49 172.38(10) . . . .
O7 C48 C49 O11 110.22(14) . . . .
C47 C48 C49 O11 -14.42(17) . . . .
O7 C48 C49 C50 -67.68(14) . . . .
C47 C48 C49 C50 167.69(11) . . . .
O11 C49 C50 C51 161.49(15) . . . .
C48 C49 C50 C51 -20.6(2) . . . .
O11 C49 C50 C55 -16.2(2) . . . .
C48 C49 C50 C55 161.71(12) . . . .
C55 C50 C51 C52 0.7(2) . . . .
C49 C50 C51 C52 -176.89(15) . . . .
C50 C51 C52 C53 -1.0(3) . . . .
C51 C52 C53 C54 0.4(3) . . . .
C52 C53 C54 C55 0.4(3) . . . .
C53 C54 C55 C50 -0.6(3) . . . .
C51 C50 C55 C54 0.1(2) . . . .
C49 C50 C55 C54 177.79(14) . . . .
C57 N2 C56 O12 -178.62(12) . . . .
C63 N2 C56 O12 -11.1(2) . . . .
C57 N2 C56 C47 1.62(14) . . . .
C63 N2 C56 C47 169.11(12) . . . .
C62 C47 C56 O12 179.33(12) . . . .
C48 C47 C56 O12 61.57(16) . . . .
C46 C47 C56 O12 -59.73(17) . . . .
C62 C47 C56 N2 -0.91(13) . . . .
C48 C47 C56 N2 -118.68(11) . . . .
C46 C47 C56 N2 120.03(11) . . . .
C56 N2 C57 C58 178.42(13) . . . .
C63 N2 C57 C58 11.1(2) . . . .
C56 N2 C57 C62 -1.71(15) . . . .
C63 N2 C57 C62 -169.07(12) . . . .
C62 C57 C58 C59 -0.5(2) . . . .
N2 C57 C58 C59 179.35(13) . . . .
C57 C58 C59 C60 -0.1(2) . . . .
C58 C59 C60 C61 0.4(2) . . . .
C59 C60 C61 C62 -0.2(2) . . . .
C60 C61 C62 C57 -0.4(2) . . . .
C60 C61 C62 C47 179.39(13) . . . .
C58 C57 C62 C61 0.8(2) . . . .
N2 C57 C62 C61 -179.11(12) . . . .
C58 C57 C62 C47 -179.07(12) . . . .
N2 C57 C62 C47 1.05(15) . . . .
C56 C47 C62 C61 -179.92(13) . . . .
C48 C47 C62 C61 -61.09(17) . . . .
C46 C47 C62 C61 59.05(18) . . . .
C56 C47 C62 C57 -0.10(13) . . . .
C48 C47 C62 C57 118.73(12) . . . .
C46 C47 C62 C57 -121.14(12) . . . .
C56 N2 C63 C64 127.56(14) . . . .
C57 N2 C63 C64 -66.63(18) . . . .
N2 C63 C64 C69 122.63(16) . . . .
N2 C63 C64 C65 -58.4(2) . . . .
C69 C64 C65 C66 1.2(3) . . . .
C63 C64 C65 C66 -177.88(18) . . . .
C64 C65 C66 C67 -0.1(3) . . . .
C65 C66 C67 C68 -2.1(4) . . . .
C66 C67 C68 C69 3.2(3) . . . .
C65 C64 C69 C68 -0.1(3) . . . .
C63 C64 C69 C68 178.96(15) . . . .
C67 C68 C69 C64 -2.1(3) . . . .
C44 C43 C70 C71 72.53(17) . . . .
C42 C43 C70 C71 -170.51(14) . . . .
C43 C70 C71 C72 69.8(2) . . . .
